data_7124770
loop_
_publ_author_name
'Kim, Ajeong'
'Ali, Rashid'
'Park, Seok Ho'
'Kim, Yong-Hoon'
'Park, Jung Su'

_publ_section_title
;
 Probing and evaluating anion-\p interaction in meso-dinitrophenyl
 functionalized calix[4]pyrrole isomers.
;
_journal_issue 74
_journal_name_full 'Chemical communications (Cambridge, England)'
_journal_page_first 11139
_journal_page_last 11142
_journal_paper_doi 10.1039/c6cc04562f
_journal_volume 52
_journal_year 2016
_chemical_formula_moiety 'C38 H36 N8 O8, C16 H36 N, N O3'
_chemical_formula_sum 'C54 H72 N10 O11'
_chemical_formula_weight 1037.22
_chemical_name_common Cis-DNP-Calix[4]pyrrole-TBANO3
_chemical_name_systematic
; 
Cis-Dinitrophenyl-calix[4]pyrrole-tetrabutylammonium nitrate 
;
_space_group_IT_number 14
_space_group_name_Hall '-P 2yn'
_space_group_name_H-M_alt 'P 1 21/n 1'
_symmetry_cell_setting monoclinic
_symmetry_space_group_name_H-M 'P 1 21/n 1'
_atom_sites_solution_hydrogens geom
_atom_sites_solution_primary direct
_atom_sites_solution_secondary difmap
_audit_creation_method SHELXL-97
_audit_update_record
;
2016-05-26 deposited with the CCDC.
2016-08-15 downloaded from the CCDC.
;
_cell_angle_alpha 90.00
_cell_angle_beta 90.418(2)
_cell_angle_gamma 90.00
_cell_formula_units_Z 4
_cell_length_a 12.8705(12)
_cell_length_b 18.6776(18)
_cell_length_c 23.141(2)
_cell_measurement_reflns_used 9110
_cell_measurement_temperature 223(2)
_cell_measurement_theta_max 27.4971
_cell_measurement_theta_min 1.8047
_cell_volume 5562.7(9)
_computing_cell_refinement 'CrystalClear (Rigaku Inc., 2008)'
_computing_data_collection 'CrystalClear (Rigaku Inc., 2008)'
_computing_data_reduction 'CrystalClear (Rigaku Inc., 2008)'
_computing_molecular_graphics 'XP SHELXTL/PC, Siemens Analytical'
_computing_structure_refinement 'SHELXL-97 (Sheldrick, 2008)'
_computing_structure_solution 'SHELXS-97 (Sheldrick, 2008)'
_diffrn_ambient_temperature 223(2)
_diffrn_measured_fraction_theta_full 0.990
_diffrn_measured_fraction_theta_max 0.990
_diffrn_measurement_device_type 'Rigaku SCX-Mini with Mercury CCD'
_diffrn_measurement_method \w-scans
_diffrn_radiation_monochromator graphite
_diffrn_radiation_source 'fine-focus sealed tube'
_diffrn_radiation_type MoK\a
_diffrn_radiation_wavelength 0.71075
_diffrn_reflns_av_R_equivalents 0.0697
_diffrn_reflns_av_sigmaI/netI 0.0911
_diffrn_reflns_limit_h_max 16
_diffrn_reflns_limit_h_min -16
_diffrn_reflns_limit_k_max 23
_diffrn_reflns_limit_k_min -23
_diffrn_reflns_limit_l_max 25
_diffrn_reflns_limit_l_min -30
_diffrn_reflns_number 32722
_diffrn_reflns_theta_full 27.49
_diffrn_reflns_theta_max 27.49
_diffrn_reflns_theta_min 3.07
_exptl_absorpt_coefficient_mu 0.088
_exptl_absorpt_correction_T_max 0.9930
_exptl_absorpt_correction_T_min 0.9896
_exptl_absorpt_correction_type multi-scan
_exptl_absorpt_process_details
;
Abscor. T. Higashi (2001).  The Rigaku Corporation, Tokyo, Japan.
;
_exptl_crystal_colour Orange
_exptl_crystal_density_diffrn 1.238
_exptl_crystal_density_method 'not measured'
_exptl_crystal_description Prism
_exptl_crystal_F_000 2216
_exptl_crystal_size_max 0.12
_exptl_crystal_size_mid 0.10
_exptl_crystal_size_min 0.08
_refine_diff_density_max 0.426
_refine_diff_density_min -0.202
_refine_diff_density_rms 0.041
_refine_ls_extinction_method none
_refine_ls_goodness_of_fit_ref 1.057
_refine_ls_hydrogen_treatment constr
_refine_ls_matrix_type full
_refine_ls_number_parameters 686
_refine_ls_number_reflns 12637
_refine_ls_number_restraints 0
_refine_ls_restrained_S_all 1.057
_refine_ls_R_factor_all 0.1598
_refine_ls_R_factor_gt 0.0688
_refine_ls_shift/su_max 0.000
_refine_ls_shift/su_mean 0.000
_refine_ls_structure_factor_coef Fsqd
_refine_ls_weighting_details 'calc w=1/[\s^2^(Fo^2^)+(0.0500P)^2^+0.9814P] where P=(Fo^2^+2Fc^2^)/3'
_refine_ls_weighting_scheme calc
_refine_ls_wR_factor_gt 0.1394
_refine_ls_wR_factor_ref 0.1714
_reflns_number_gt 5995
_reflns_number_total 12637
_reflns_threshold_expression >2sigma(I)
_cod_data_source_file c6cc04562f2.cif
_cod_data_source_block TBANO3-DNPC4P
_cod_depositor_comments
;
The following automatic conversions were performed:

data item '_exptl_absorpt_correction_type' value 'Multi-scan' was
changed to 'multi-scan' in accordance with the
/home/saulius/struct/COD-crude-data/automatic-downloads/DataCite-retrospective/RSC/depositions/lib/dictionaries/cif_core.dic
dictionary named 'cif_core.dic' version 2.4.2 last updated on
2011-04-26.

data item '_refine_ls_hydrogen_treatment' value 'Constr' was changed
to 'constr' in accordance with the
/home/saulius/struct/COD-crude-data/automatic-downloads/DataCite-retrospective/RSC/depositions/lib/dictionaries/cif_core.dic
dictionary named 'cif_core.dic' version 2.4.2 last updated on
2011-04-26.

data item '_symmetry_cell_setting' value 'Monoclinic' was changed to
'monoclinic' in accordance with the
/home/saulius/struct/COD-crude-data/automatic-downloads/DataCite-retrospective/RSC/depositions/lib/dictionaries/cif_core.dic
dictionary named 'cif_core.dic' version 2.4.2 last updated on
2011-04-26.

Automatic conversion script
Id: cif_fix_values 6909 2019-04-08 15:41:33Z antanas 
;
_cod_original_sg_symbol_H-M P21/n
_cod_database_code 7124770

loop_
_symmetry_equiv_pos_as_xyz
'x, y, z'
'-x+1/2, y+1/2, -z+1/2'
'-x, -y, -z'
'x-1/2, -y-1/2, z-1/2'

loop_
_atom_site_label
_atom_site_type_symbol
_atom_site_fract_x
_atom_site_fract_y
_atom_site_fract_z
_atom_site_U_iso_or_equiv
_atom_site_adp_type
_atom_site_occupancy
_atom_site_symmetry_multiplicity
_atom_site_calc_flag
_atom_site_refinement_flags
C1 C 0.43118(19) 0.04075(12) 0.21376(10) 0.0410(6) Uani 1 1 d .
C2 C 0.3813(2) -0.00165(15) 0.25279(13) 0.0628(8) Uani 1 1 d .
H2 H 0.3987 -0.0492 0.2621 0.075 Uiso 1 1 calc R
C3 C 0.2987(2) 0.03822(15) 0.27682(14) 0.0658(8) Uani 1 1 d .
H3 H 0.2524 0.0219 0.3052 0.079 Uiso 1 1 calc R
C4 C 0.29754(19) 0.10424(13) 0.25187(11) 0.0436(6) Uani 1 1 d .
C5 C 0.22080(18) 0.16479(14) 0.25855(11) 0.0485(7) Uani 1 1 d .
C6 C 0.1780(2) 0.18598(16) 0.19803(12) 0.0618(8) Uani 1 1 d .
H6A H 0.2344 0.2037 0.1744 0.093 Uiso 1 1 calc R
H6B H 0.1258 0.2231 0.2022 0.093 Uiso 1 1 calc R
H6C H 0.1470 0.1444 0.1796 0.093 Uiso 1 1 calc R
C7 C 0.1286(2) 0.13889(17) 0.29524(13) 0.0679(9) Uani 1 1 d .
H7A H 0.0982 0.0966 0.2776 0.102 Uiso 1 1 calc R
H7B H 0.0767 0.1764 0.2973 0.102 Uiso 1 1 calc R
H7C H 0.1529 0.1273 0.3339 0.102 Uiso 1 1 calc R
C8 C 0.26717(19) 0.23003(14) 0.28742(11) 0.0448(6) Uani 1 1 d .
C9 C 0.2361(2) 0.26946(16) 0.33393(12) 0.0584(8) Uani 1 1 d .
H9 H 0.1817 0.2575 0.3590 0.070 Uiso 1 1 calc R
C10 C 0.2991(2) 0.33109(15) 0.33809(11) 0.0525(7) Uani 1 1 d .
H10 H 0.2937 0.3674 0.3660 0.063 Uiso 1 1 calc R
C11 C 0.36973(19) 0.32858(13) 0.29415(10) 0.0415(6) Uani 1 1 d .
C12 C 0.4517(2) 0.38170(12) 0.27579(10) 0.0434(6) Uani 1 1 d .
C13 C 0.4433(2) 0.44933(14) 0.31419(12) 0.0610(8) Uani 1 1 d .
H13A H 0.4531 0.4361 0.3544 0.092 Uiso 1 1 calc R
H13B H 0.3753 0.4708 0.3091 0.092 Uiso 1 1 calc R
H13C H 0.4964 0.4835 0.3032 0.092 Uiso 1 1 calc R
C14 C 0.4334(2) 0.40596(12) 0.21246(10) 0.0414(6) Uani 1 1 d .
C15 C 0.3398(2) 0.39399(13) 0.18344(10) 0.0445(6) Uani 1 1 d .
H15 H 0.2855 0.3691 0.2015 0.053 Uiso 1 1 calc R
C16 C 0.3278(2) 0.41926(13) 0.12754(11) 0.0451(6) Uani 1 1 d .
C17 C 0.4032(2) 0.45579(14) 0.09820(11) 0.0522(7) Uani 1 1 d .
H17 H 0.3931 0.4721 0.0601 0.063 Uiso 1 1 calc R
C18 C 0.4949(2) 0.46716(14) 0.12807(11) 0.0504(7) Uani 1 1 d .
C19 C 0.5115(2) 0.44334(13) 0.18374(11) 0.0484(7) Uani 1 1 d .
H19 H 0.5754 0.4522 0.2024 0.058 Uiso 1 1 calc R
C20 C 0.56091(19) 0.35133(13) 0.28100(10) 0.0418(6) Uani 1 1 d .
C21 C 0.6399(2) 0.36433(14) 0.31946(11) 0.0509(7) Uani 1 1 d .
H21 H 0.6376 0.3953 0.3515 0.061 Uiso 1 1 calc R
C22 C 0.7255(2) 0.32259(15) 0.30213(12) 0.0567(8) Uani 1 1 d .
H22 H 0.7904 0.3211 0.3210 0.068 Uiso 1 1 calc R
C23 C 0.69968(19) 0.28480(14) 0.25386(11) 0.0461(7) Uani 1 1 d .
C24 C 0.76207(19) 0.23658(15) 0.21480(13) 0.0550(7) Uani 1 1 d .
C25 C 0.8776(2) 0.23995(18) 0.23341(16) 0.0823(10) Uani 1 1 d .
H25A H 0.8848 0.2231 0.2729 0.123 Uiso 1 1 calc R
H25B H 0.9020 0.2890 0.2310 0.123 Uiso 1 1 calc R
H25C H 0.9186 0.2099 0.2080 0.123 Uiso 1 1 calc R
C26 C 0.7539(2) 0.26378(16) 0.15168(13) 0.0698(9) Uani 1 1 d .
H26A H 0.7964 0.2339 0.1269 0.105 Uiso 1 1 calc R
H26B H 0.7782 0.3129 0.1498 0.105 Uiso 1 1 calc R
H26C H 0.6821 0.2616 0.1388 0.105 Uiso 1 1 calc R
C27 C 0.72737(18) 0.15885(14) 0.21729(11) 0.0488(7) Uani 1 1 d .
C28 C 0.7784(2) 0.09770(16) 0.23140(13) 0.0658(9) Uani 1 1 d .
H28 H 0.8462 0.0950 0.2466 0.079 Uiso 1 1 calc R
C29 C 0.7130(2) 0.03875(15) 0.21964(13) 0.0610(8) Uani 1 1 d .
H29 H 0.7299 -0.0097 0.2253 0.073 Uiso 1 1 calc R
C30 C 0.62122(19) 0.06440(13) 0.19857(10) 0.0447(6) Uani 1 1 d .
C31 C 0.5247(2) 0.02714(12) 0.17607(11) 0.0440(6) Uani 1 1 d .
C32 C 0.5458(2) -0.05460(13) 0.17352(12) 0.0597(8) Uani 1 1 d .
H32A H 0.6042 -0.0638 0.1483 0.090 Uiso 1 1 calc R
H32B H 0.4847 -0.0790 0.1586 0.090 Uiso 1 1 calc R
H32C H 0.5617 -0.0722 0.2120 0.090 Uiso 1 1 calc R
C33 C 0.5010(2) 0.05141(13) 0.11340(10) 0.0426(6) Uani 1 1 d .
C34 C 0.4017(2) 0.04136(13) 0.08997(11) 0.0479(7) Uani 1 1 d .
H34 H 0.3493 0.0201 0.1122 0.057 Uiso 1 1 calc R
C35 C 0.3812(2) 0.06284(14) 0.03399(12) 0.0520(7) Uani 1 1 d .
C36 C 0.4542(2) 0.09416(14) -0.00055(12) 0.0558(7) Uani 1 1 d .
H36 H 0.4386 0.1091 -0.0384 0.067 Uiso 1 1 calc R
N1 N 0.37924(15) 0.10526(10) 0.21409(8) 0.0413(5) Uani 1 1 d .
H1 H 0.3961 0.1420 0.1930 0.050 Uiso 1 1 calc R
N2 N 0.35026(15) 0.26644(10) 0.26402(8) 0.0417(5) Uani 1 1 d .
H2A H 0.3855 0.2520 0.2343 0.050 Uiso 1 1 calc R
N3 N 0.59813(15) 0.30247(10) 0.24143(9) 0.0441(5) Uani 1 1 d .
H3A H 0.5623 0.2852 0.2126 0.053 Uiso 1 1 calc R
N4 N 0.63049(15) 0.13824(11) 0.19823(9) 0.0447(5) Uani 1 1 d .
H4 H 0.5816 0.1676 0.1874 0.054 Uiso 1 1 calc R
N5 N 0.5790(2) 0.50657(15) 0.09908(12) 0.0750(8) Uani 1 1 d .
N6 N 0.2264(2) 0.40828(14) 0.09854(11) 0.0612(7) Uani 1 1 d .
N7 N 0.2752(2) 0.05278(17) 0.01024(13) 0.0777(8) Uani 1 1 d .
N8 N 0.6323(2) 0.13694(16) -0.01221(13) 0.0767(8) Uani 1 1 d .
O1 O 0.6584(2) 0.51720(19) 0.12552(13) 0.1380(13) Uani 1 1 d .
O2 O 0.5647(2) 0.52692(13) 0.05013(10) 0.0945(8) Uani 1 1 d .
O3 O 0.20816(17) 0.44283(12) 0.05461(9) 0.0822(7) Uani 1 1 d .
O4 O 0.16532(17) 0.36608(14) 0.11977(10) 0.0854(7) Uani 1 1 d .
O5 O 0.25618(19) 0.07648(15) -0.03783(11) 0.1060(9) Uani 1 1 d .
O6 O 0.2125(2) 0.02077(18) 0.03996(13) 0.1243(11) Uani 1 1 d .
O7 O 0.7129(2) 0.15535(16) 0.01148(12) 0.1085(9) Uani 1 1 d .
O8 O 0.6139(2) 0.14717(15) -0.06279(11) 0.1073(9) Uani 1 1 d .
N9 N 0.43909(18) 0.24620(11) 0.10770(10) 0.0469(5) Uani 1 1 d .
O9 O 0.46321(13) 0.23159(9) 0.15749(7) 0.0474(4) Uani 1 1 d .
O10 O 0.4980(2) 0.27816(17) 0.07623(11) 0.1180(10) Uani 1 1 d .
O11 O 0.35313(18) 0.22910(16) 0.08812(10) 0.1083(9) Uani 1 1 d .
N10 N 0.03200(19) 0.30458(13) 0.94218(10) 0.0678(7) Uani 1 1 d .
C37 C 0.5520(2) 0.10263(15) 0.02320(12) 0.0525(7) Uani 1 1 d .
C38 C 0.5770(2) 0.08172(13) 0.07885(11) 0.0491(7) Uani 1 1 d .
H38 H 0.6449 0.0879 0.0932 0.059 Uiso 1 1 calc R
C39 C 0.0053(2) 0.22431(17) 0.94462(14) 0.0741(9) Uani 1 1 d .
H39A H -0.0617 0.2170 0.9250 0.089 Uiso 1 1 calc R
H39B H 0.0579 0.1979 0.9228 0.089 Uiso 1 1 calc R
C40 C -0.0011(3) 0.19234(18) 1.00464(15) 0.0865(11) Uani 1 1 d .
H40A H -0.0535 0.2183 1.0269 0.104 Uiso 1 1 calc R
H40B H 0.0660 0.1981 1.0244 0.104 Uiso 1 1 calc R
C41 C -0.0293(3) 0.11346(18) 1.00274(17) 0.0871(11) Uani 1 1 d .
H41A H 0.0259 0.0871 0.9830 0.104 Uiso 1 1 calc R
H41B H -0.0935 0.1075 0.9802 0.104 Uiso 1 1 calc R
C42 C -0.0445(3) 0.0817(2) 1.06266(19) 0.1128(14) Uani 1 1 d .
H42A H 0.0187 0.0876 1.0852 0.169 Uiso 1 1 calc R
H42B H -0.0607 0.0312 1.0592 0.169 Uiso 1 1 calc R
H42C H -0.1013 0.1061 1.0817 0.169 Uiso 1 1 calc R
C43 C -0.0428(3) 0.34594(18) 0.97981(13) 0.0770(10) Uani 1 1 d .
H43A H -0.0249 0.3969 0.9776 0.092 Uiso 1 1 calc R
H43B H -0.0324 0.3308 1.0200 0.092 Uiso 1 1 calc R
C44 C -0.1571(3) 0.3377(2) 0.96475(16) 0.0907(11) Uani 1 1 d .
H44A H -0.1692 0.3556 0.9255 0.109 Uiso 1 1 calc R
H44B H -0.1751 0.2867 0.9652 0.109 Uiso 1 1 calc R
C45 C -0.2265(3) 0.3769(2) 1.00547(15) 0.0911(11) Uani 1 1 d .
H45A H -0.2106 0.4281 1.0039 0.109 Uiso 1 1 calc R
H45B H -0.2127 0.3603 1.0450 0.109 Uiso 1 1 calc R
C46 C -0.3390(3) 0.3658(2) 0.99127(19) 0.1097(13) Uani 1 1 d .
H46A H -0.3542 0.3859 0.9535 0.165 Uiso 1 1 calc R
H46B H -0.3813 0.3894 1.0201 0.165 Uiso 1 1 calc R
H46C H -0.3544 0.3149 0.9910 0.165 Uiso 1 1 calc R
C47 C 0.0250(3) 0.32735(19) 0.87904(13) 0.0772(10) Uani 1 1 d .
H47A H -0.0486 0.3282 0.8679 0.093 Uiso 1 1 calc R
H47B H 0.0586 0.2903 0.8557 0.093 Uiso 1 1 calc R
C48 C 0.0742(4) 0.4024(2) 0.86209(16) 0.1085(14) Uani 1 1 d .
H48A H 0.1482 0.3998 0.8721 0.130 Uiso 1 1 calc R
H48B H 0.0700 0.4060 0.8199 0.130 Uiso 1 1 calc R
C49 C 0.0369(4) 0.4689(3) 0.88447(19) 0.1298(16) Uani 1 1 d .
H49A H 0.0509 0.4703 0.9261 0.156 Uiso 1 1 calc R
H49B H -0.0386 0.4708 0.8790 0.156 Uiso 1 1 calc R
C50 C 0.0839(3) 0.5340(2) 0.85735(17) 0.1032(13) Uani 1 1 d .
H50A H 0.1584 0.5338 0.8639 0.155 Uiso 1 1 calc R
H50B H 0.0541 0.5767 0.8745 0.155 Uiso 1 1 calc R
H50C H 0.0696 0.5338 0.8161 0.155 Uiso 1 1 calc R
C51 C 0.1409(3) 0.31662(18) 0.96620(14) 0.0802(10) Uani 1 1 d .
H51A H 0.1544 0.3683 0.9670 0.096 Uiso 1 1 calc R
H51B H 0.1429 0.2995 1.0062 0.096 Uiso 1 1 calc R
C52 C 0.2280(3) 0.2806(2) 0.93329(17) 0.0914(12) Uani 1 1 d .
H52A H 0.2236 0.2287 0.9387 0.110 Uiso 1 1 calc R
H52B H 0.2198 0.2907 0.8919 0.110 Uiso 1 1 calc R
C53 C 0.3308(3) 0.3058(2) 0.95299(17) 0.1020(13) Uani 1 1 d .
H53A H 0.3412 0.2909 0.9932 0.122 Uiso 1 1 calc R
H53B H 0.3312 0.3583 0.9521 0.122 Uiso 1 1 calc R
C54 C 0.4197(3) 0.2791(3) 0.9181(2) 0.1262(16) Uani 1 1 d .
H54A H 0.4136 0.2277 0.9131 0.189 Uiso 1 1 calc R
H54B H 0.4845 0.2900 0.9379 0.189 Uiso 1 1 calc R
H54C H 0.4189 0.3021 0.8805 0.189 Uiso 1 1 calc R

loop_
_atom_site_aniso_label
_atom_site_aniso_U_11
_atom_site_aniso_U_22
_atom_site_aniso_U_33
_atom_site_aniso_U_23
_atom_site_aniso_U_13
_atom_site_aniso_U_12
C1 0.0494(15) 0.0326(13) 0.0410(15) 0.0046(11) 0.0002(12) -0.0013(13)
C2 0.0670(19) 0.0426(16) 0.079(2) 0.0205(16) 0.0080(17) -0.0013(16)
C3 0.0615(19) 0.0587(19) 0.078(2) 0.0217(17) 0.0227(17) -0.0075(17)
C4 0.0427(14) 0.0448(15) 0.0432(15) 0.0027(12) 0.0068(12) -0.0072(13)
C5 0.0368(14) 0.0577(17) 0.0512(16) 0.0017(14) 0.0102(12) -0.0040(14)
C6 0.0446(15) 0.076(2) 0.0645(19) 0.0000(16) -0.0045(14) 0.0029(16)
C7 0.0475(16) 0.081(2) 0.076(2) -0.0021(17) 0.0239(16) -0.0119(16)
C8 0.0399(14) 0.0525(16) 0.0421(15) 0.0072(13) 0.0094(12) 0.0023(14)
C9 0.0541(17) 0.075(2) 0.0466(17) -0.0034(15) 0.0221(14) 0.0005(17)
C10 0.0622(17) 0.0560(17) 0.0393(15) -0.0106(13) 0.0116(14) 0.0043(16)
C11 0.0476(15) 0.0416(14) 0.0353(13) -0.0015(12) 0.0013(12) 0.0062(13)
C12 0.0565(16) 0.0356(14) 0.0382(14) -0.0017(11) -0.0035(12) 0.0018(13)
C13 0.090(2) 0.0464(16) 0.0464(16) -0.0090(13) 0.0005(16) 0.0012(16)
C14 0.0545(15) 0.0310(13) 0.0387(14) -0.0016(11) 0.0002(12) 0.0081(13)
C15 0.0534(16) 0.0364(14) 0.0437(15) -0.0031(12) 0.0017(13) 0.0051(13)
C16 0.0561(16) 0.0385(14) 0.0406(15) -0.0059(12) -0.0074(13) 0.0094(14)
C17 0.0736(19) 0.0463(16) 0.0367(15) 0.0011(12) -0.0030(14) 0.0088(16)
C18 0.0652(18) 0.0452(15) 0.0409(15) 0.0042(12) 0.0050(14) 0.0013(15)
C19 0.0547(16) 0.0453(15) 0.0452(16) -0.0006(13) -0.0057(13) 0.0004(14)
C20 0.0514(15) 0.0364(14) 0.0377(14) 0.0021(11) -0.0023(12) -0.0059(13)
C21 0.0637(18) 0.0437(15) 0.0453(15) -0.0018(12) -0.0099(14) -0.0123(15)
C22 0.0482(16) 0.0571(17) 0.0644(19) 0.0048(15) -0.0185(15) -0.0134(15)
C23 0.0363(14) 0.0457(15) 0.0560(17) 0.0063(13) -0.0059(13) -0.0080(13)
C24 0.0326(14) 0.0630(18) 0.069(2) 0.0025(15) 0.0002(14) -0.0019(14)
C25 0.0388(16) 0.090(2) 0.118(3) -0.011(2) -0.0028(17) -0.0085(17)
C26 0.0609(19) 0.073(2) 0.076(2) 0.0079(17) 0.0194(17) -0.0067(17)
C27 0.0315(13) 0.0552(17) 0.0596(17) 0.0014(14) -0.0025(12) 0.0044(14)
C28 0.0438(16) 0.069(2) 0.084(2) 0.0063(18) -0.0116(16) 0.0140(17)
C29 0.0559(17) 0.0496(17) 0.077(2) 0.0054(15) -0.0067(16) 0.0178(16)
C30 0.0469(15) 0.0438(15) 0.0434(15) -0.0003(12) -0.0011(12) 0.0107(13)
C31 0.0531(15) 0.0347(13) 0.0443(15) 0.0001(11) 0.0002(13) 0.0064(13)
C32 0.081(2) 0.0398(15) 0.0586(18) -0.0021(13) -0.0078(16) 0.0121(15)
C33 0.0498(15) 0.0375(14) 0.0406(15) -0.0036(12) 0.0049(13) 0.0082(13)
C34 0.0552(16) 0.0402(15) 0.0484(16) -0.0022(12) 0.0026(13) 0.0026(14)
C35 0.0548(17) 0.0520(17) 0.0492(17) -0.0044(14) -0.0052(14) 0.0098(15)
C36 0.073(2) 0.0524(17) 0.0416(16) -0.0002(13) 0.0030(15) 0.0150(16)
N1 0.0488(12) 0.0340(11) 0.0411(12) 0.0067(9) 0.0105(10) -0.0023(10)
N2 0.0452(12) 0.0413(12) 0.0389(12) -0.0029(10) 0.0114(10) 0.0020(11)
N3 0.0427(12) 0.0433(12) 0.0463(13) -0.0040(10) -0.0073(10) -0.0021(11)
N4 0.0391(12) 0.0411(12) 0.0538(13) 0.0029(10) -0.0034(10) 0.0094(10)
N5 0.084(2) 0.0815(19) 0.0595(18) 0.0191(15) 0.0006(16) -0.0150(17)
N6 0.0687(17) 0.0605(16) 0.0541(16) -0.0107(13) -0.0131(14) 0.0099(15)
N7 0.0680(18) 0.095(2) 0.070(2) 0.0042(17) -0.0153(16) 0.0024(17)
N8 0.076(2) 0.093(2) 0.0612(19) 0.0083(16) 0.0228(16) 0.0061(18)
O1 0.0938(19) 0.208(3) 0.112(2) 0.078(2) -0.0282(18) -0.069(2)
O2 0.124(2) 0.1059(18) 0.0536(14) 0.0247(13) 0.0021(14) -0.0331(16)
O3 0.0950(16) 0.0882(16) 0.0629(14) 0.0095(12) -0.0327(13) 0.0042(14)
O4 0.0677(14) 0.1037(18) 0.0844(17) 0.0092(14) -0.0179(13) -0.0141(14)
O5 0.0922(18) 0.154(2) 0.0718(17) 0.0177(17) -0.0292(14) 0.0107(17)
O6 0.0784(17) 0.179(3) 0.115(2) 0.043(2) -0.0301(17) -0.042(2)
O7 0.0719(16) 0.157(3) 0.097(2) 0.0252(18) 0.0197(15) -0.0171(18)
O8 0.117(2) 0.144(2) 0.0606(16) 0.0293(16) 0.0250(15) -0.0120(18)
N9 0.0477(14) 0.0451(13) 0.0481(14) 0.0030(11) 0.0165(12) -0.0023(11)
O9 0.0502(10) 0.0488(11) 0.0432(11) 0.0021(9) 0.0030(9) 0.0060(9)
O10 0.0967(18) 0.183(3) 0.0747(17) 0.0592(18) 0.0022(15) -0.0355(19)
O11 0.0783(16) 0.176(3) 0.0708(16) 0.0200(16) -0.0202(13) -0.0325(18)
N10 0.0687(16) 0.0739(17) 0.0607(16) -0.0234(14) -0.0034(13) -0.0131(15)
C37 0.0565(17) 0.0550(17) 0.0463(16) -0.0025(14) 0.0147(14) 0.0086(15)
C38 0.0490(15) 0.0494(16) 0.0491(17) -0.0031(13) 0.0070(14) 0.0103(14)
C39 0.068(2) 0.076(2) 0.078(2) -0.0313(19) 0.0015(18) -0.0128(18)
C40 0.100(3) 0.077(2) 0.082(3) -0.015(2) -0.001(2) -0.014(2)
C41 0.075(2) 0.069(2) 0.117(3) -0.020(2) -0.005(2) 0.001(2)
C42 0.133(4) 0.087(3) 0.118(4) 0.009(3) -0.005(3) 0.000(3)
C43 0.102(3) 0.073(2) 0.056(2) -0.0190(17) 0.0103(19) -0.007(2)
C44 0.086(3) 0.102(3) 0.084(3) -0.030(2) 0.019(2) 0.003(2)
C45 0.117(3) 0.081(2) 0.076(2) -0.004(2) 0.025(2) 0.007(2)
C46 0.104(3) 0.100(3) 0.126(4) -0.006(3) 0.035(3) 0.010(3)
C47 0.085(2) 0.093(3) 0.0532(19) -0.0192(18) 0.0036(17) -0.008(2)
C48 0.156(4) 0.104(3) 0.065(2) -0.019(2) -0.009(3) 0.031(3)
C49 0.162(5) 0.142(4) 0.086(3) 0.020(3) 0.017(3) 0.007(4)
C50 0.115(3) 0.103(3) 0.091(3) 0.015(2) -0.013(2) -0.006(3)
C51 0.088(2) 0.079(2) 0.073(2) -0.0158(19) -0.018(2) -0.025(2)
C52 0.076(2) 0.084(2) 0.114(3) -0.019(2) -0.020(2) -0.007(2)
C53 0.088(3) 0.125(3) 0.093(3) 0.013(3) -0.023(2) -0.032(3)
C54 0.067(3) 0.148(4) 0.163(5) -0.009(3) -0.025(3) -0.005(3)

loop_
_atom_type_symbol
_atom_type_description
_atom_type_scat_dispersion_real
_atom_type_scat_dispersion_imag
_atom_type_scat_source
C C 0.0033 0.0016 'International Tables Vol C Tables 4.2.6.8 and 6.1.1.4'
H H 0.0000 0.0000 'International Tables Vol C Tables 4.2.6.8 and 6.1.1.4'
N N 0.0061 0.0033 'International Tables Vol C Tables 4.2.6.8 and 6.1.1.4'
O O 0.0106 0.0060 'International Tables Vol C Tables 4.2.6.8 and 6.1.1.4'

loop_
_geom_angle_atom_site_label_1
_geom_angle_atom_site_label_2
_geom_angle_atom_site_label_3
_geom_angle
C2 C1 N1 105.8(2)
C2 C1 C31 131.6(2)
N1 C1 C31 122.6(2)
C1 C2 C3 108.2(2)
C1 C2 H2 125.9
C3 C2 H2 125.9
C4 C3 C2 108.4(3)
C4 C3 H3 125.8
C2 C3 H3 125.8
C3 C4 N1 106.1(2)
C3 C4 C5 129.8(3)
N1 C4 C5 124.0(2)
C4 C5 C8 113.1(2)
C4 C5 C7 109.1(2)
C8 C5 C7 108.2(2)
C4 C5 C6 109.1(2)
C8 C5 C6 109.3(2)
C7 C5 C6 107.9(2)
C5 C6 H6A 109.5
C5 C6 H6B 109.5
H6A C6 H6B 109.5
C5 C6 H6C 109.5
H6A C6 H6C 109.5
H6B C6 H6C 109.5
C5 C7 H7A 109.5
C5 C7 H7B 109.5
H7A C7 H7B 109.5
C5 C7 H7C 109.5
H7A C7 H7C 109.5
H7B C7 H7C 109.5
C9 C8 N2 106.0(2)
C9 C8 C5 131.8(2)
N2 C8 C5 121.9(2)
C8 C9 C10 108.8(2)
C8 C9 H9 125.6
C10 C9 H9 125.6
C11 C10 C9 107.8(2)
C11 C10 H10 126.1
C9 C10 H10 126.1
C10 C11 N2 106.6(2)
C10 C11 C12 130.9(2)
N2 C11 C12 122.4(2)
C11 C12 C20 112.32(19)
C11 C12 C13 108.8(2)
C20 C12 C13 109.1(2)
C11 C12 C14 110.86(19)
C20 C12 C14 108.6(2)
C13 C12 C14 107.06(19)
C12 C13 H13A 109.5
C12 C13 H13B 109.5
H13A C13 H13B 109.5
C12 C13 H13C 109.5
H13A C13 H13C 109.5
H13B C13 H13C 109.5
C15 C14 C19 118.3(2)
C15 C14 C12 122.3(2)
C19 C14 C12 119.4(2)
C16 C15 C14 119.0(2)
C16 C15 H15 120.5
C14 C15 H15 120.5
C17 C16 C15 123.9(2)
C17 C16 N6 118.1(2)
C15 C16 N6 118.0(3)
C16 C17 C18 115.8(2)
C16 C17 H17 122.1
C18 C17 H17 122.1
C19 C18 C17 123.0(3)
C19 C18 N5 118.5(2)
C17 C18 N5 118.5(2)
C18 C19 C14 119.9(2)
C18 C19 H19 120.0
C14 C19 H19 120.0
C21 C20 N3 106.8(2)
C21 C20 C12 131.9(2)
N3 C20 C12 121.3(2)
C20 C21 C22 107.2(2)
C20 C21 H21 126.4
C22 C21 H21 126.4
C23 C22 C21 109.5(2)
C23 C22 H22 125.2
C21 C22 H22 125.2
C22 C23 N3 105.8(2)
C22 C23 C24 132.3(2)
N3 C23 C24 121.7(2)
C23 C24 C27 112.9(2)
C23 C24 C25 108.9(2)
C27 C24 C25 108.1(2)
C23 C24 C26 109.6(2)
C27 C24 C26 109.3(2)
C25 C24 C26 107.9(2)
C24 C25 H25A 109.5
C24 C25 H25B 109.5
H25A C25 H25B 109.5
C24 C25 H25C 109.5
H25A C25 H25C 109.5
H25B C25 H25C 109.5
C24 C26 H26A 109.5
C24 C26 H26B 109.5
H26A C26 H26B 109.5
C24 C26 H26C 109.5
H26A C26 H26C 109.5
H26B C26 H26C 109.5
C28 C27 N4 106.1(2)
C28 C27 C24 132.2(2)
N4 C27 C24 121.4(2)
C27 C28 C29 108.9(2)
C27 C28 H28 125.6
C29 C28 H28 125.6
C30 C29 C28 108.0(2)
C30 C29 H29 126.0
C28 C29 H29 126.0
C29 C30 N4 106.1(2)
C29 C30 C31 132.0(2)
N4 C30 C31 121.8(2)
C30 C31 C1 112.3(2)
C30 C31 C33 110.1(2)
C1 C31 C33 109.75(19)
C30 C31 C32 108.8(2)
C1 C31 C32 109.1(2)
C33 C31 C32 106.6(2)
C31 C32 H32A 109.5
C31 C32 H32B 109.5
H32A C32 H32B 109.5
C31 C32 H32C 109.5
H32A C32 H32C 109.5
H32B C32 H32C 109.5
C38 C33 C34 118.5(2)
C38 C33 C31 121.6(2)
C34 C33 C31 119.9(2)
C35 C34 C33 119.6(3)
C35 C34 H34 120.2
C33 C34 H34 120.2
C36 C35 C34 123.0(3)
C36 C35 N7 118.2(3)
C34 C35 N7 118.8(3)
C35 C36 C37 116.4(2)
C35 C36 H36 121.8
C37 C36 H36 121.8
C4 N1 C1 111.4(2)
C4 N1 H1 124.3
C1 N1 H1 124.3
C11 N2 C8 110.8(2)
C11 N2 H2A 124.6
C8 N2 H2A 124.6
C23 N3 C20 110.7(2)
C23 N3 H3A 124.7
C20 N3 H3A 124.7
C27 N4 C30 110.8(2)
C27 N4 H4 124.6
C30 N4 H4 124.6
O1 N5 O2 123.2(3)
O1 N5 C18 118.3(3)
O2 N5 C18 118.5(3)
O4 N6 O3 123.6(3)
O4 N6 C16 118.5(2)
O3 N6 C16 117.9(3)
O6 N7 O5 124.2(3)
O6 N7 C35 117.7(3)
O5 N7 C35 118.1(3)
O8 N8 O7 123.4(3)
O8 N8 C37 118.4(3)
O7 N8 C37 118.1(3)
O10 N9 O9 121.4(2)
O10 N9 O11 118.0(3)
O9 N9 O11 120.6(2)
C43 N10 C51 107.6(2)
C43 N10 C47 112.0(2)
C51 N10 C47 110.9(2)
C43 N10 C39 109.4(2)
C51 N10 C39 109.7(2)
C47 N10 C39 107.2(2)
C36 C37 C38 123.0(3)
C36 C37 N8 118.1(3)
C38 C37 N8 118.8(3)
C37 C38 C33 119.4(2)
C37 C38 H38 120.3
C33 C38 H38 120.3
C40 C39 N10 115.5(2)
C40 C39 H39A 108.4
N10 C39 H39A 108.4
C40 C39 H39B 108.4
N10 C39 H39B 108.4
H39A C39 H39B 107.5
C39 C40 C41 111.8(3)
C39 C40 H40A 109.3
C41 C40 H40A 109.3
C39 C40 H40B 109.3
C41 C40 H40B 109.3
H40A C40 H40B 107.9
C40 C41 C42 112.6(3)
C40 C41 H41A 109.1
C42 C41 H41A 109.1
C40 C41 H41B 109.1
C42 C41 H41B 109.1
H41A C41 H41B 107.8
C41 C42 H42A 109.5
C41 C42 H42B 109.5
H42A C42 H42B 109.5
C41 C42 H42C 109.5
H42A C42 H42C 109.5
H42B C42 H42C 109.5
N10 C43 C44 115.8(2)
N10 C43 H43A 108.3
C44 C43 H43A 108.3
N10 C43 H43B 108.3
C44 C43 H43B 108.3
H43A C43 H43B 107.4
C45 C44 C43 112.9(3)
C45 C44 H44A 109.0
C43 C44 H44A 109.0
C45 C44 H44B 109.0
C43 C44 H44B 109.0
H44A C44 H44B 107.8
C44 C45 C46 112.1(3)
C44 C45 H45A 109.2
C46 C45 H45A 109.2
C44 C45 H45B 109.2
C46 C45 H45B 109.2
H45A C45 H45B 107.9
C45 C46 H46A 109.5
C45 C46 H46B 109.5
H46A C46 H46B 109.5
C45 C46 H46C 109.5
H46A C46 H46C 109.5
H46B C46 H46C 109.5
N10 C47 C48 117.5(2)
N10 C47 H47A 107.9
C48 C47 H47A 107.9
N10 C47 H47B 107.9
C48 C47 H47B 107.9
H47A C47 H47B 107.2
C49 C48 C47 122.8(4)
C49 C48 H48A 106.6
C47 C48 H48A 106.6
C49 C48 H48B 106.6
C47 C48 H48B 106.6
H48A C48 H48B 106.6
C48 C49 C50 114.6(4)
C48 C49 H49A 108.6
C50 C49 H49A 108.6
C48 C49 H49B 108.6
C50 C49 H49B 108.6
H49A C49 H49B 107.6
C49 C50 H50A 109.5
C49 C50 H50B 109.5
H50A C50 H50B 109.5
C49 C50 H50C 109.5
H50A C50 H50C 109.5
H50B C50 H50C 109.5
C52 C51 N10 115.7(2)
C52 C51 H51A 108.4
N10 C51 H51A 108.4
C52 C51 H51B 108.4
N10 C51 H51B 108.4
H51A C51 H51B 107.4
C53 C52 C51 111.6(3)
C53 C52 H52A 109.3
C51 C52 H52A 109.3
C53 C52 H52B 109.3
C51 C52 H52B 109.3
H52A C52 H52B 108.0
C52 C53 C54 114.6(3)
C52 C53 H53A 108.6
C54 C53 H53A 108.6
C52 C53 H53B 108.6
C54 C53 H53B 108.6
H53A C53 H53B 107.6
C53 C54 H54A 109.5
C53 C54 H54B 109.5
H54A C54 H54B 109.5
C53 C54 H54C 109.5
H54A C54 H54C 109.5
H54B C54 H54C 109.5

loop_
_geom_bond_atom_site_label_1
_geom_bond_atom_site_label_2
_geom_bond_distance
C1 C2 1.365(3)
C1 N1 1.378(3)
C1 C31 1.513(3)
C2 C3 1.415(4)
C2 H2 0.9400
C3 C4 1.362(4)
C3 H3 0.9400
C4 N1 1.372(3)
C4 C5 1.510(3)
C5 C8 1.510(4)
C5 C7 1.542(3)
C5 C6 1.553(3)
C6 H6A 0.9700
C6 H6B 0.9700
C6 H6C 0.9700
C7 H7A 0.9700
C7 H7B 0.9700
C7 H7C 0.9700
C8 C9 1.366(3)
C8 N2 1.381(3)
C9 C10 1.411(4)
C9 H9 0.9400
C10 C11 1.369(3)
C10 H10 0.9400
C11 N2 1.376(3)
C11 C12 1.511(3)
C12 C20 1.520(3)
C12 C13 1.549(3)
C12 C14 1.550(3)
C13 H13A 0.9700
C13 H13B 0.9700
C13 H13C 0.9700
C14 C15 1.393(3)
C14 C19 1.397(3)
C15 C16 1.384(3)
C15 H15 0.9400
C16 C17 1.370(4)
C16 N6 1.477(3)
C17 C18 1.380(4)
C17 H17 0.9400
C18 C19 1.378(3)
C18 N5 1.474(4)
C19 H19 0.9400
C20 C21 1.368(3)
C20 N3 1.381(3)
C21 C22 1.410(4)
C21 H21 0.9400
C22 C23 1.360(3)
C22 H22 0.9400
C23 N3 1.376(3)
C23 C24 1.511(4)
C24 C27 1.520(4)
C24 C25 1.547(3)
C24 C26 1.549(4)
C25 H25A 0.9700
C25 H25B 0.9700
C25 H25C 0.9700
C26 H26A 0.9700
C26 H26B 0.9700
C26 H26C 0.9700
C27 C28 1.356(3)
C27 N4 1.375(3)
C28 C29 1.411(4)
C28 H28 0.9400
C29 C30 1.362(3)
C29 H29 0.9400
C30 N4 1.384(3)
C30 C31 1.512(3)
C31 C33 1.548(3)
C31 C32 1.552(3)
C32 H32A 0.9700
C32 H32B 0.9700
C32 H32C 0.9700
C33 C38 1.389(3)
C33 C34 1.397(3)
C34 C35 1.380(3)
C34 H34 0.9400
C35 C36 1.370(4)
C35 N7 1.478(4)
C36 C37 1.378(4)
C36 H36 0.9400
N1 H1 0.8700
N2 H2A 0.8700
N3 H3A 0.8700
N4 H4 0.8700
N5 O1 1.204(3)
N5 O2 1.207(3)
N6 O4 1.219(3)
N6 O3 1.226(3)
N7 O6 1.221(3)
N7 O5 1.221(3)
N8 O8 1.208(3)
N8 O7 1.219(3)
N8 C37 1.471(4)
N9 O10 1.212(3)
N9 O9 1.222(2)
N9 O11 1.235(3)
N10 C43 1.515(4)
N10 C51 1.521(3)
N10 C47 1.524(4)
N10 C39 1.539(4)
C37 C38 1.381(3)
C38 H38 0.9400
C39 C40 1.515(4)
C39 H39A 0.9800
C39 H39B 0.9800
C40 C41 1.518(4)
C40 H40A 0.9800
C40 H40B 0.9800
C41 C42 1.522(5)
C41 H41A 0.9800
C41 H41B 0.9800
C42 H42A 0.9700
C42 H42B 0.9700
C42 H42C 0.9700
C43 C44 1.517(4)
C43 H43A 0.9800
C43 H43B 0.9800
C44 C45 1.494(4)
C44 H44A 0.9800
C44 H44B 0.9800
C45 C46 1.497(5)
C45 H45A 0.9800
C45 H45B 0.9800
C46 H46A 0.9700
C46 H46B 0.9700
C46 H46C 0.9700
C47 C48 1.590(5)
C47 H47A 0.9800
C47 H47B 0.9800
C48 C49 1.430(5)
C48 H48A 0.9800
C48 H48B 0.9800
C49 C50 1.498(5)
C49 H49A 0.9800
C49 H49B 0.9800
C50 H50A 0.9700
C50 H50B 0.9700
C50 H50C 0.9700
C51 C52 1.517(4)
C51 H51A 0.9800
C51 H51B 0.9800
C52 C53 1.473(4)
C52 H52A 0.9800
C52 H52B 0.9800
C53 C54 1.493(5)
C53 H53A 0.9800
C53 H53B 0.9800
C54 H54A 0.9700
C54 H54B 0.9700
C54 H54C 0.9700
